data_4512825
loop_
_publ_author_name
'Baena, Mar\'ia J.'
'Coco, Silverio'
'Espinet, Pablo'

_publ_section_title
;
 The Amide Group as Modulator of Crystalline and Liquid Crystalline
 Structures in Isocyano-Alkylanilide Silver(I) Complexes
;
_journal_issue 4
_journal_name_full 'Crystal Growth &amp; Design'
_journal_page_first 1611
_journal_paper_doi 10.1021/cg501160s
_journal_volume 15
_journal_year 2015
_chemical_formula_sum 'C18 H16 Ag N5 O5'
_chemical_formula_weight 490.23
_chemical_name_systematic
; 
 ? 
;
_space_group_IT_number 14
_symmetry_cell_setting monoclinic
_symmetry_space_group_name_Hall '-P 2yn'
_symmetry_space_group_name_H-M 'P 1 21/n 1'
_atom_sites_solution_hydrogens geom
_atom_sites_solution_primary direct
_atom_sites_solution_secondary difmap
_audit_creation_method SHELXL-97
_cell_angle_alpha 90.00
_cell_angle_beta 112.908(4)
_cell_angle_gamma 90.00
_cell_formula_units_Z 4
_cell_length_a 10.9803(18)
_cell_length_b 15.495(3)
_cell_length_c 12.646(2)
_cell_measurement_reflns_used 909
_cell_measurement_temperature 298(2)
_cell_measurement_theta_max 20.12
_cell_measurement_theta_min 2.47
_cell_volume 1981.9(6)
_computing_cell_refinement 'Bruker SMART'
_computing_data_collection 'Bruker SMART'
_computing_data_reduction 'Bruker SAINT'
_computing_structure_refinement 'SHELXL-97 (Sheldrick, 1997)'
_computing_structure_solution 'SHELXS-97 (Sheldrick, 1990)'
_diffrn_ambient_temperature 298(2)
_diffrn_measured_fraction_theta_full 0.995
_diffrn_measured_fraction_theta_max 0.995
_diffrn_measurement_device_type 'CCD area detector'
_diffrn_measurement_method 'phi and omega scans'
_diffrn_radiation_monochromator graphite
_diffrn_radiation_source 'fine-focus sealed tube'
_diffrn_radiation_type MoK\a
_diffrn_radiation_wavelength 0.71073
_diffrn_reflns_av_R_equivalents 0.0499
_diffrn_reflns_av_sigmaI/netI 0.0516
_diffrn_reflns_limit_h_max 12
_diffrn_reflns_limit_h_min -10
_diffrn_reflns_limit_k_max 17
_diffrn_reflns_limit_k_min -15
_diffrn_reflns_limit_l_max 14
_diffrn_reflns_limit_l_min -14
_diffrn_reflns_number 9171
_diffrn_reflns_theta_full 23.34
_diffrn_reflns_theta_max 23.34
_diffrn_reflns_theta_min 2.09
_exptl_absorpt_coefficient_mu 1.057
_exptl_absorpt_correction_T_max 1.000
_exptl_absorpt_correction_T_min 0.535
_exptl_absorpt_correction_type multi-scan
_exptl_absorpt_process_details
;
G.M. Sheldrick.
SADABS: A program for absorption correction with the Siemens SMART system;
University of G\"ottingen, Germany, 1996.
;
_exptl_crystal_colour COLORLESS
_exptl_crystal_density_diffrn 1.643
_exptl_crystal_density_method 'not measured'
_exptl_crystal_description PRISM
_exptl_crystal_F_000 984
_exptl_crystal_size_max 0.20
_exptl_crystal_size_mid 0.07
_exptl_crystal_size_min 0.05
_refine_diff_density_max 0.420
_refine_diff_density_min -0.235
_refine_diff_density_rms 0.067
_refine_ls_extinction_method none
_refine_ls_goodness_of_fit_ref 1.043
_refine_ls_hydrogen_treatment constr
_refine_ls_matrix_type full
_refine_ls_number_parameters 274
_refine_ls_number_reflns 2853
_refine_ls_number_restraints 0
_refine_ls_restrained_S_all 1.043
_refine_ls_R_factor_all 0.0850
_refine_ls_R_factor_gt 0.0386
_refine_ls_shift/su_max 0.000
_refine_ls_shift/su_mean 0.000
_refine_ls_structure_factor_coef Fsqd
_refine_ls_weighting_details 'calc w=1/[\s^2^(Fo^2^)+(0.0462P)^2^+0.1271P] where P=(Fo^2^+2Fc^2^)/3'
_refine_ls_weighting_scheme calc
_refine_ls_wR_factor_gt 0.0824
_refine_ls_wR_factor_ref 0.1032
_reflns_number_gt 1723
_reflns_number_total 2853
_reflns_threshold_expression >2sigma(I)
_cod_data_source_file cg501160s_si_002.cif
_cod_data_source_block gac69m
_cod_depositor_comments
;
The following automatic conversions were performed:

'_symmetry_cell_setting' value 'Monoclinic' changed to 'monoclinic'
according to
/usr/data/users/saulius/crontab/automatic-downloads/rss-feeds/ACS/lib/dictionaries/cif_core.dic
dictionary named 'cif_core.dic' version 2.4.2 from 2011-04-26.

Automatic conversion script
Id: cif_fix_values 3086 2015-02-26 13:12:21Z robertas 

 Adding full bibliography for 4512823--4512827.cif.
;
_cod_original_sg_symbol_H-M P2(1)/n
_cod_database_code 4512825

loop_
_symmetry_equiv_pos_as_xyz
'x, y, z'
'-x+1/2, y+1/2, -z+1/2'
'-x, -y, -z'
'x-1/2, -y-1/2, z-1/2'

loop_
_atom_site_label
_atom_site_type_symbol
_atom_site_fract_x
_atom_site_fract_y
_atom_site_fract_z
_atom_site_U_iso_or_equiv
_atom_site_adp_type
_atom_site_occupancy
_atom_site_symmetry_multiplicity
_atom_site_calc_flag
_atom_site_refinement_flags
_atom_site_disorder_assembly
_atom_site_disorder_group
Ag1 Ag 0.28378(5) 0.10055(3) 0.40040(4) 0.0746(2) Uani 1 1 d . . .
C1 C 0.3923(6) 0.0171(4) 0.3387(5) 0.0730(18) Uani 1 1 d . . .
N1 N 0.4401(5) -0.0287(3) 0.2957(4) 0.0692(14) Uani 1 1 d . . .
C21 C 0.4998(6) -0.0837(4) 0.2424(5) 0.0604(15) Uani 1 1 d . . .
C22 C 0.4948(6) -0.1721(4) 0.2567(5) 0.0656(16) Uani 1 1 d . . .
H22 H 0.4517 -0.1950 0.3008 0.079 Uiso 1 1 calc R . .
C23 C 0.5548(6) -0.2250(3) 0.2045(5) 0.0613(15) Uani 1 1 d . . .
H23 H 0.5531 -0.2844 0.2143 0.074 Uiso 1 1 calc R . .
C24 C 0.6179(5) -0.1918(3) 0.1377(4) 0.0520(13) Uani 1 1 d . . .
C25 C 0.6187(6) -0.1032(4) 0.1234(5) 0.0675(16) Uani 1 1 d . . .
H25 H 0.6596 -0.0803 0.0776 0.081 Uiso 1 1 calc R . .
C26 C 0.5606(6) -0.0486(4) 0.1750(5) 0.0674(16) Uani 1 1 d . . .
H26 H 0.5620 0.0108 0.1650 0.081 Uiso 1 1 calc R . .
N2 N 0.6817(4) -0.2430(3) 0.0839(4) 0.0637(13) Uani 1 1 d . . .
H2 H 0.6951 -0.2193 0.0279 0.076 Uiso 1 1 calc R . .
C3 C 0.7254(6) -0.3258(4) 0.1090(6) 0.0729(18) Uani 1 1 d . . .
O1 O 0.7104(6) -0.3666(3) 0.1836(5) 0.1070(17) Uani 1 1 d . . .
C4 C 0.7939(7) -0.3606(4) 0.0361(6) 0.099(2) Uani 1 1 d . . .
H4A H 0.8834 -0.3754 0.0840 0.148 Uiso 1 1 calc R . .
H4B H 0.7939 -0.3176 -0.0186 0.148 Uiso 1 1 calc R . .
H4C H 0.7484 -0.4112 -0.0038 0.148 Uiso 1 1 calc R . .
C5 C 0.1795(6) 0.1152(4) 0.5066(6) 0.0702(17) Uani 1 1 d . . .
N3 N 0.1307(5) 0.1196(3) 0.5714(4) 0.0652(13) Uani 1 1 d . . .
C61 C 0.0697(5) 0.1211(4) 0.6504(5) 0.0593(15) Uani 1 1 d . . .
C62 C 0.0510(6) 0.0439(4) 0.6951(5) 0.0657(16) Uani 1 1 d . . .
H62 H 0.0783 -0.0078 0.6740 0.079 Uiso 1 1 calc R . .
C63 C -0.0096(6) 0.0454(4) 0.7722(5) 0.0662(16) Uani 1 1 d . . .
H63 H -0.0238 -0.0063 0.8032 0.079 Uiso 1 1 calc R . .
C64 C -0.0497(5) 0.1220(3) 0.8045(5) 0.0562(14) Uani 1 1 d . . .
C65 C -0.0280(6) 0.1987(4) 0.7587(5) 0.0634(15) Uani 1 1 d . . .
H65 H -0.0541 0.2508 0.7797 0.076 Uiso 1 1 calc R . .
C66 C 0.0326(6) 0.1975(4) 0.6818(5) 0.0649(16) Uani 1 1 d . . .
H66 H 0.0482 0.2489 0.6513 0.078 Uiso 1 1 calc R . .
N4 N -0.1130(5) 0.1160(3) 0.8819(4) 0.0619(13) Uani 1 1 d . . .
H4 H -0.1357 0.0649 0.8940 0.074 Uiso 1 1 calc R . .
C7 C -0.1423(6) 0.1803(4) 0.9395(5) 0.0629(15) Uani 1 1 d . . .
O2 O -0.1174(5) 0.2554(3) 0.9297(4) 0.0896(14) Uani 1 1 d . . .
C8 C -0.2076(6) 0.1512(4) 1.0182(5) 0.0744(17) Uani 1 1 d . . .
H8A H -0.1467 0.1571 1.0965 0.112 Uiso 1 1 calc R . .
H8B H -0.2334 0.0918 1.0028 0.112 Uiso 1 1 calc R . .
H8C H -0.2844 0.1859 1.0054 0.112 Uiso 1 1 calc R . .
N5 N 0.1956(6) 0.1230(4) 0.1152(4) 0.0772(16) Uani 1 1 d . . .
O3 O 0.1401(5) 0.1364(3) 0.1824(4) 0.0994(15) Uani 1 1 d . A .
O5A O 0.300(3) 0.156(2) 0.1170(16) 0.113(10) Uani 0.57(5) 1 d P A 1
O5B O 0.212(5) 0.1952(14) 0.079(3) 0.099(11) Uani 0.43(5) 1 d P A 2
O4 O 0.1826(6) 0.0557(4) 0.0637(4) 0.1200(19) Uani 1 1 d . A .

loop_
_atom_site_aniso_label
_atom_site_aniso_U_11
_atom_site_aniso_U_22
_atom_site_aniso_U_33
_atom_site_aniso_U_23
_atom_site_aniso_U_13
_atom_site_aniso_U_12
Ag1 0.0915(4) 0.0673(3) 0.0867(4) 0.0050(3) 0.0583(3) 0.0040(3)
C1 0.082(5) 0.065(4) 0.076(5) -0.004(3) 0.034(4) -0.007(3)
N1 0.075(4) 0.062(3) 0.074(4) -0.011(3) 0.033(3) 0.002(3)
C21 0.059(4) 0.060(4) 0.061(4) -0.005(3) 0.022(3) 0.006(3)
C22 0.074(4) 0.063(4) 0.066(4) 0.007(3) 0.035(4) -0.006(3)
C23 0.078(4) 0.045(3) 0.070(4) 0.007(3) 0.038(4) -0.001(3)
C24 0.054(4) 0.047(3) 0.049(3) 0.001(3) 0.014(3) -0.002(3)
C25 0.076(4) 0.055(4) 0.083(4) 0.003(3) 0.044(4) -0.005(3)
C26 0.079(4) 0.047(3) 0.083(4) 0.011(3) 0.040(4) 0.000(3)
N2 0.077(3) 0.057(3) 0.069(3) 0.000(2) 0.041(3) 0.004(2)
C3 0.061(4) 0.056(4) 0.100(5) -0.005(4) 0.029(4) 0.002(3)
O1 0.140(4) 0.058(3) 0.151(5) 0.021(3) 0.087(4) 0.016(3)
C4 0.083(5) 0.090(5) 0.129(6) -0.030(4) 0.047(5) 0.008(4)
C5 0.078(5) 0.062(4) 0.078(4) -0.009(3) 0.039(4) -0.013(3)
N3 0.066(3) 0.071(3) 0.068(3) -0.004(3) 0.036(3) -0.003(3)
C61 0.050(4) 0.074(5) 0.056(4) -0.009(3) 0.023(3) -0.005(3)
C62 0.078(4) 0.052(4) 0.079(4) -0.005(3) 0.043(4) 0.005(3)
C63 0.080(4) 0.052(4) 0.080(4) 0.001(3) 0.046(4) 0.001(3)
C64 0.057(4) 0.054(4) 0.059(4) -0.005(3) 0.023(3) 0.003(3)
C65 0.081(4) 0.046(3) 0.068(4) -0.006(3) 0.034(4) 0.001(3)
C66 0.076(4) 0.059(4) 0.068(4) 0.007(3) 0.037(4) -0.003(3)
N4 0.080(3) 0.052(3) 0.070(3) -0.008(2) 0.047(3) -0.002(2)
C7 0.061(4) 0.066(4) 0.062(4) -0.007(3) 0.025(3) 0.003(3)
O2 0.121(4) 0.056(3) 0.117(4) -0.008(3) 0.073(3) 0.012(3)
C8 0.078(4) 0.085(4) 0.068(4) -0.012(3) 0.037(4) 0.012(3)
N5 0.100(5) 0.077(5) 0.055(4) 0.002(3) 0.030(3) -0.028(4)
O3 0.118(4) 0.103(4) 0.092(3) 0.022(3) 0.058(3) 0.023(3)
O5A 0.111(17) 0.130(17) 0.106(9) 0.004(9) 0.053(11) -0.053(15)
O5B 0.14(3) 0.079(11) 0.111(14) 0.021(9) 0.077(16) -0.023(12)
O4 0.184(6) 0.082(4) 0.109(4) -0.006(3) 0.073(4) -0.016(4)

loop_
_atom_type_symbol
_atom_type_description
_atom_type_scat_dispersion_real
_atom_type_scat_dispersion_imag
_atom_type_scat_source
C C 0.0033 0.0016 'International Tables Vol C Tables 4.2.6.8 and 6.1.1.4'
H H 0.0000 0.0000 'International Tables Vol C Tables 4.2.6.8 and 6.1.1.4'
N N 0.0061 0.0033 'International Tables Vol C Tables 4.2.6.8 and 6.1.1.4'
O O 0.0106 0.0060 'International Tables Vol C Tables 4.2.6.8 and 6.1.1.4'
Ag Ag -0.8971 1.1015 'International Tables Vol C Tables 4.2.6.8 and 6.1.1.4'

loop_
_geom_angle_atom_site_label_1
_geom_angle_atom_site_label_2
_geom_angle_atom_site_label_3
_geom_angle
_geom_angle_site_symmetry_1
_geom_angle_site_symmetry_3
C5 Ag1 C1 146.8(2) . .
C5 Ag1 O2 97.21(18) . 4_665
C1 Ag1 O2 109.59(19) . 4_665
C5 Ag1 O3 113.2(2) . .
C1 Ag1 O3 86.4(2) . .
O2 Ag1 O3 90.89(15) 4_665 .
N1 C1 Ag1 173.3(6) . .
C1 N1 C21 179.0(6) . .
C26 C21 C22 121.5(5) . .
C26 C21 N1 119.2(5) . .
C22 C21 N1 119.3(5) . .
C23 C22 C21 118.5(5) . .
C22 C23 C24 121.3(5) . .
C23 C24 C25 118.6(5) . .
C23 C24 N2 123.4(5) . .
C25 C24 N2 118.0(5) . .
C26 C25 C24 121.5(5) . .
C25 C26 C21 118.5(5) . .
C3 N2 C24 128.2(5) . .
O1 C3 N2 122.5(6) . .
O1 C3 C4 123.3(6) . .
N2 C3 C4 114.2(6) . .
N3 C5 Ag1 174.4(6) . .
C5 N3 C61 177.5(6) . .
C66 C61 C62 121.9(5) . .
C66 C61 N3 120.2(5) . .
C62 C61 N3 117.9(5) . .
C61 C62 C63 117.9(5) . .
C62 C63 C64 121.4(5) . .
C63 C64 C65 119.2(5) . .
C63 C64 N4 116.7(5) . .
C65 C64 N4 124.1(5) . .
C66 C65 C64 119.6(5) . .
C61 C66 C65 120.1(5) . .
C7 N4 C64 127.9(5) . .
O2 C7 N4 123.0(5) . .
O2 C7 C8 122.7(5) . .
N4 C7 C8 114.3(5) . .
C7 O2 Ag1 141.8(4) . 4_566
O4 N5 O3 121.9(6) . .
O4 N5 O5B 125.3(9) . .
O3 N5 O5B 106.2(14) . .
O4 N5 O5A 105.9(15) . .
O3 N5 O5A 127.8(10) . .
O5B N5 O5A 51.8(7) . .
N5 O3 Ag1 115.2(4) . .

loop_
_geom_bond_atom_site_label_1
_geom_bond_atom_site_label_2
_geom_bond_distance
_geom_bond_site_symmetry_2
Ag1 C5 2.089(7) .
Ag1 C1 2.103(7) .
Ag1 O2 2.446(4) 4_665
Ag1 O3 2.648(5) .
C1 N1 1.138(7) .
N1 C21 1.399(7) .
C21 C26 1.382(7) .
C21 C22 1.386(8) .
C22 C23 1.372(7) .
C23 C24 1.385(7) .
C24 C25 1.385(7) .
C24 N2 1.398(6) .
C25 C26 1.369(7) .
N2 C3 1.362(7) .
C3 O1 1.200(7) .
C3 C4 1.500(8) .
C5 N3 1.143(7) .
N3 C61 1.402(7) .
C61 C66 1.361(7) .
C61 C62 1.372(7) .
C62 C63 1.378(7) .
C63 C64 1.383(7) .
C64 C65 1.384(7) .
C64 N4 1.407(6) .
C65 C66 1.374(7) .
N4 C7 1.345(6) .
C7 O2 1.213(6) .
C7 C8 1.505(7) .
O2 Ag1 2.446(4) 4_566
N5 O4 1.208(7) .
N5 O3 1.240(6) .
N5 O5B 1.248(18) .
N5 O5A 1.249(16) .
